data_1535066
loop_
_publ_author_name
'Massidda, S.'
'Continenza, A.'
'Freeman, A.J.'
'de Pascale, T.M.'
'Meloni, F.'
'Serra, M.'

_publ_section_title
;
 Interatomic potentials and the structural properties of silicon dioxide
 under pressure
;
_journal_name_full 'Physical Review, Serie 3. B - Condensed Matter (18,1978-)'
_journal_page_first 10866
_journal_page_last 10869
_journal_volume 41
_journal_year 1990
_chemical_formula_sum 'O2 Si'
_chemical_name_systematic 'Si O2'
_space_group_IT_number 154
_symmetry_space_group_name_Hall 'P 32 2"'
_symmetry_space_group_name_H-M 'P 32 2 1'
_cell_angle_alpha 90
_cell_angle_beta 90
_cell_angle_gamma 120
_cell_formula_units_Z 3
_cell_length_a 5.02
_cell_length_b 5.02
_cell_length_c 5.56
_cell_volume 121.342
_citation_journal_id_ASTM PRBMDO
_cod_data_source_file Massidda_PRBMDO_1990_1813.cif
_cod_data_source_block O2Si1
_cod_original_cell_volume 121.3425
_cod_original_formula_sum 'O2 Si1'
_cod_database_code 1535066

loop_
_symmetry_equiv_pos_as_xyz
x,y,z
-y,x-y,z+2/3
-x+y,-x,z+1/3
y,x,-z
-x,-x+y,-z+2/3
x-y,-y,-z+1/3

loop_
_atom_site_label
_atom_site_type_symbol
_atom_site_fract_x
_atom_site_fract_y
_atom_site_fract_z
_atom_site_occupancy
_atom_site_U_iso_or_equiv
Si1 Si+4 0.4602 0 0.6667 1 0.0
O1 O-2 0.4259 0.2771 0.788 1 0.0
